data_7201449
loop_
_publ_author_name
'Yang, Ai-Hong'
'Quan, Ying-Ping'
'Gao, Hong-Ling'
'Fang, Su-Rong'
'Zhang, Yan-Ping'
'Zhao, Li-Hua'
'Cui, Jian-Zhong'
'Wang, Jian-Hui'
'Shi, Wei'
'Cheng, Peng'

_publ_section_title
;
 ds-Block metal ions catalyzed decarboxylation of
 pyrazine-2,3,5,6-tetracarboxylic acid and the complexes obtained from
 hydrothermal reactions and novel water clusters
;
_journal_issue 12
_journal_name_full CrystEngComm
_journal_page_first 2719
_journal_paper_doi 10.1039/b911939f
_journal_volume 11
_journal_year 2009
_chemical_formula_sum 'C28 H24 N6 O12 Zn2'
_chemical_formula_weight 767.27
_chemical_name_systematic
;
?
;
_space_group_IT_number 14
_symmetry_cell_setting monoclinic
_symmetry_space_group_name_Hall '-P 2ybc'
_symmetry_space_group_name_H-M 'P 1 21/c 1'
_atom_sites_solution_hydrogens geom
_atom_sites_solution_primary direct
_atom_sites_solution_secondary difmap
_audit_creation_method SHELXL-97
_cell_angle_alpha 90.00
_cell_angle_beta 100.057(2)
_cell_angle_gamma 90.00
_cell_formula_units_Z 2
_cell_length_a 9.2844(11)
_cell_length_b 20.105(2)
_cell_length_c 7.6606(9)
_cell_measurement_reflns_used 4564
_cell_measurement_temperature 294(2)
_cell_measurement_theta_max 26.30
_cell_measurement_theta_min 2.45
_cell_volume 1408.0(3)
_computing_cell_refinement 'Bruker SMART'
_computing_data_collection 'Bruker SMART'
_computing_data_reduction 'Bruker SAINT'
_computing_molecular_graphics 'Bruker SHELXTL'
_computing_publication_material 'Bruker SHELXTL'
_computing_structure_refinement 'SHELXL-97 (Sheldrick, 1997)'
_computing_structure_solution 'SHELXS-97 (Sheldrick, 1990)'
_diffrn_ambient_temperature 294(2)
_diffrn_measured_fraction_theta_full 0.994
_diffrn_measured_fraction_theta_max 0.994
_diffrn_measurement_device_type 'CCD area detector'
_diffrn_measurement_method 'phi and omega scans'
_diffrn_radiation_monochromator graphite
_diffrn_radiation_source 'fine-focus sealed tube'
_diffrn_radiation_type MoK\a
_diffrn_radiation_wavelength 0.71073
_diffrn_reflns_av_R_equivalents 0.0328
_diffrn_reflns_av_sigmaI/netI 0.0334
_diffrn_reflns_limit_h_max 11
_diffrn_reflns_limit_h_min -11
_diffrn_reflns_limit_k_max 14
_diffrn_reflns_limit_k_min -24
_diffrn_reflns_limit_l_max 9
_diffrn_reflns_limit_l_min -9
_diffrn_reflns_number 7998
_diffrn_reflns_theta_full 26.36
_diffrn_reflns_theta_max 26.36
_diffrn_reflns_theta_min 2.03
_exptl_absorpt_coefficient_mu 1.785
_exptl_absorpt_correction_T_max 1.00000
_exptl_absorpt_correction_T_min 0.601895
_exptl_absorpt_correction_type multi-scan
_exptl_absorpt_process_details SADABS
_exptl_crystal_density_diffrn 1.810
_exptl_crystal_density_meas ?
_exptl_crystal_density_method 'not measured'
_exptl_crystal_F_000 780
_exptl_crystal_size_max 0.22
_exptl_crystal_size_mid 0.20
_exptl_crystal_size_min 0.18
_refine_diff_density_max 0.325
_refine_diff_density_min -0.580
_refine_diff_density_rms 0.082
_refine_ls_extinction_method none
_refine_ls_goodness_of_fit_ref 1.061
_refine_ls_hydrogen_treatment constr
_refine_ls_matrix_type full
_refine_ls_number_parameters 217
_refine_ls_number_reflns 2861
_refine_ls_number_restraints 6
_refine_ls_restrained_S_all 1.061
_refine_ls_R_factor_all 0.0351
_refine_ls_R_factor_gt 0.0285
_refine_ls_shift/su_max 0.002
_refine_ls_shift/su_mean 0.000
_refine_ls_structure_factor_coef Fsqd
_refine_ls_weighting_details 'calc w=1/[\s^2^(Fo^2^)+(0.0376P)^2^+0.6635P] where P=(Fo^2^+2Fc^2^)/3'
_refine_ls_weighting_scheme calc
_refine_ls_wR_factor_gt 0.0714
_refine_ls_wR_factor_ref 0.0747
_reflns_number_gt 2490
_reflns_number_total 2861
_reflns_threshold_expression >2sigma(I)
_cod_data_source_file b911939f.txt
_cod_data_source_block 70203a
_cod_depositor_comments
;
The following automatic conversions were performed:
'_symmetry_cell_setting' value 'Monoclinic' changed to 'monoclinic'
according to '/home/saulius/struct/CIF-dictionaries/cif_core.dic'
dictionary named 'cif_core.dic' version 2.4.1 from
2010-06-29.

'_exptl_absorpt_correction_type' value 'MULTI-SCAN' changed
to 'multi-scan' according to
'/home/saulius/struct/CIF-dictionaries/cif_core.dic' dictionary named
'cif_core.dic' version 2.4.1 from
2010-06-29.

'_refine_ls_hydrogen_treatment' value 'CONSTR' changed to
'constr' according to '/home/saulius/struct/CIF-dictionaries/cif_core.dic'
dictionary named 'cif_core.dic' version 2.4.1 from 2010-06-29.

Automatic conversion script
Id: cif_fix_enum 1527 2010-12-29 10:47:43Z saulius 

The following automatic conversions were performed:

'_exptl_crystal_density_meas' value 'NONE' was changed to '?' - the
value is perceived as not measured.

Automatic conversion script
Id: cif_fix_values 3008 2015-01-20 13:52:24Z robertas 
;
_cod_original_sg_symbol_H-M P2(1)/c
_cod_database_code 7201449

loop_
_symmetry_equiv_pos_as_xyz
'x, y, z'
'-x, y+1/2, -z+1/2'
'-x, -y, -z'
'x, -y-1/2, z-1/2'

loop_
_atom_site_label
_atom_site_type_symbol
_atom_site_fract_x
_atom_site_fract_y
_atom_site_fract_z
_atom_site_U_iso_or_equiv
_atom_site_adp_type
_atom_site_occupancy
_atom_site_symmetry_multiplicity
_atom_site_calc_flag
_atom_site_refinement_flags
_atom_site_disorder_assembly
_atom_site_disorder_group
Zn1 Zn 0.22150(3) 0.576109(11) 0.20898(3) 0.02035(10) Uani 1 1 d . . .
O1 O 0.12497(17) 0.55151(7) -0.04690(18) 0.0221(3) Uani 1 1 d . . .
O2 O 0.17816(19) 0.44293(8) -0.0721(2) 0.0288(4) Uani 1 1 d . . .
O3 O 0.36557(18) 0.53330(10) -0.2685(2) 0.0383(4) Uani 1 1 d . . .
O4 O 0.33513(18) 0.58650(8) -0.5274(2) 0.0268(4) Uani 1 1 d . . .
O5 O 0.33902(18) 0.48252(8) 0.2263(2) 0.0309(4) Uani 1 1 d D . .
H5A H 0.4321 0.4766 0.2428 0.037 Uiso 1 1 d RD . .
H5B H 0.2945 0.4679 0.1252 0.037 Uiso 1 1 d RD . .
N1 N 0.07329(18) 0.52590(8) -0.6277(2) 0.0173(4) Uani 1 1 d . . .
N2 N 0.1141(2) 0.67180(9) 0.2207(2) 0.0236(4) Uani 1 1 d . . .
N3 N 0.3733(2) 0.64380(9) 0.1312(2) 0.0238(4) Uani 1 1 d . . .
C1 C 0.1298(2) 0.49748(10) -0.1297(3) 0.0180(4) Uani 1 1 d . . .
C2 C 0.0621(2) 0.49962(10) -0.3262(2) 0.0164(4) Uani 1 1 d . . .
C3 C 0.1361(2) 0.52476(10) -0.4558(3) 0.0169(4) Uani 1 1 d . . .
C4 C 0.2934(2) 0.55054(11) -0.4121(3) 0.0197(4) Uani 1 1 d . . .
C5 C -0.0163(3) 0.68335(12) 0.2684(3) 0.0299(5) Uani 1 1 d . . .
H5 H -0.0752 0.6472 0.2842 0.036 Uiso 1 1 calc R . .
C6 C -0.0667(3) 0.74656(13) 0.2951(3) 0.0340(6) Uani 1 1 d . . .
H6 H -0.1580 0.7527 0.3269 0.041 Uiso 1 1 calc R . .
C7 C 0.0204(3) 0.80051(12) 0.2739(3) 0.0359(6) Uani 1 1 d . . .
H7 H -0.0104 0.8435 0.2927 0.043 Uiso 1 1 calc R . .
C8 C 0.1543(3) 0.78929(12) 0.2242(3) 0.0325(5) Uani 1 1 d . . .
H8 H 0.2149 0.8249 0.2092 0.039 Uiso 1 1 calc R . .
C9 C 0.1983(2) 0.72458(11) 0.1966(3) 0.0234(5) Uani 1 1 d . . .
C10 C 0.3399(2) 0.70905(11) 0.1394(3) 0.0237(5) Uani 1 1 d . . .
C11 C 0.4330(3) 0.75802(12) 0.0949(3) 0.0311(5) Uani 1 1 d . . .
H11 H 0.4086 0.8027 0.1009 0.037 Uiso 1 1 calc R . .
C12 C 0.5615(3) 0.73970(12) 0.0421(3) 0.0361(6) Uani 1 1 d . . .
H12 H 0.6247 0.7720 0.0121 0.043 Uiso 1 1 calc R . .
C13 C 0.5962(3) 0.67291(13) 0.0340(4) 0.0380(6) Uani 1 1 d . . .
H13 H 0.6826 0.6595 -0.0013 0.046 Uiso 1 1 calc R . .
C14 C 0.4987(3) 0.62662(12) 0.0796(3) 0.0316(5) Uani 1 1 d . . .
H14 H 0.5213 0.5817 0.0743 0.038 Uiso 1 1 calc R . .
O6 O 0.2924(4) 0.38667(13) 0.5054(4) 0.0972(10) Uani 1 1 d D . .
H6A H 0.3147 0.4000 0.4066 0.117 Uiso 1 1 d RD . .
H6B H 0.3496 0.3995 0.5991 0.117 Uiso 1 1 d RD . .

loop_
_atom_site_aniso_label
_atom_site_aniso_U_11
_atom_site_aniso_U_22
_atom_site_aniso_U_33
_atom_site_aniso_U_23
_atom_site_aniso_U_13
_atom_site_aniso_U_12
Zn1 0.02437(16) 0.01888(15) 0.01709(14) -0.00063(9) 0.00168(10) -0.00304(10)
O1 0.0270(8) 0.0213(8) 0.0164(7) -0.0019(6) -0.0005(6) 0.0009(6)
O2 0.0374(10) 0.0204(8) 0.0239(8) -0.0001(6) -0.0079(7) 0.0042(7)
O3 0.0193(9) 0.0683(13) 0.0245(8) 0.0115(8) -0.0043(7) -0.0087(8)
O4 0.0265(9) 0.0306(9) 0.0217(8) 0.0005(6) -0.0004(6) -0.0108(7)
O5 0.0222(9) 0.0364(9) 0.0300(9) -0.0071(7) -0.0069(7) 0.0050(7)
N1 0.0183(9) 0.0175(9) 0.0151(8) -0.0017(6) 0.0004(7) 0.0015(7)
N2 0.0274(10) 0.0194(9) 0.0227(9) -0.0017(7) 0.0011(7) -0.0020(7)
N3 0.0266(10) 0.0223(9) 0.0222(9) 0.0014(7) 0.0030(7) -0.0019(8)
C1 0.0147(10) 0.0222(11) 0.0166(9) 0.0000(8) 0.0017(8) -0.0023(8)
C2 0.0167(10) 0.0160(10) 0.0157(9) -0.0014(7) 0.0006(7) 0.0012(8)
C3 0.0168(10) 0.0165(10) 0.0163(9) -0.0025(7) -0.0001(8) 0.0011(8)
C4 0.0178(11) 0.0234(11) 0.0177(10) -0.0057(8) 0.0022(8) -0.0024(8)
C5 0.0296(13) 0.0271(12) 0.0327(12) -0.0041(10) 0.0050(10) -0.0047(10)
C6 0.0300(13) 0.0348(13) 0.0365(13) -0.0054(11) 0.0038(10) 0.0045(10)
C7 0.0433(16) 0.0239(12) 0.0383(13) -0.0040(10) 0.0015(11) 0.0067(11)
C8 0.0372(15) 0.0217(12) 0.0368(13) 0.0022(10) 0.0016(10) -0.0017(10)
C9 0.0275(12) 0.0215(11) 0.0189(10) 0.0001(8) -0.0021(8) -0.0012(9)
C10 0.0271(12) 0.0228(11) 0.0191(10) 0.0020(8) -0.0016(9) -0.0007(9)
C11 0.0341(14) 0.0216(12) 0.0359(13) 0.0061(9) 0.0015(10) -0.0025(10)
C12 0.0327(14) 0.0319(14) 0.0437(14) 0.0092(11) 0.0066(11) -0.0082(11)
C13 0.0317(14) 0.0359(14) 0.0491(15) 0.0073(12) 0.0150(12) 0.0006(11)
C14 0.0350(14) 0.0256(12) 0.0355(13) 0.0033(10) 0.0092(10) 0.0012(10)
O6 0.156(3) 0.0535(16) 0.0786(19) 0.0026(14) 0.0113(19) 0.0115(18)

loop_
_atom_type_symbol
_atom_type_description
_atom_type_scat_dispersion_real
_atom_type_scat_dispersion_imag
_atom_type_scat_source
C C 0.0033 0.0016 'International Tables Vol C Tables 4.2.6.8 and 6.1.1.4'
H H 0.0000 0.0000 'International Tables Vol C Tables 4.2.6.8 and 6.1.1.4'
N N 0.0061 0.0033 'International Tables Vol C Tables 4.2.6.8 and 6.1.1.4'
O O 0.0106 0.0060 'International Tables Vol C Tables 4.2.6.8 and 6.1.1.4'
Zn Zn 0.2839 1.4301 'International Tables Vol C Tables 4.2.6.8 and 6.1.1.4'

loop_
_geom_angle_atom_site_label_1
_geom_angle_atom_site_label_2
_geom_angle_atom_site_label_3
_geom_angle
_geom_angle_site_symmetry_1
_geom_angle_site_symmetry_3
_geom_angle_publ_flag
O1 Zn1 N3 94.96(6) . . ?
O1 Zn1 O4 171.15(6) . 1_556 ?
N3 Zn1 O4 87.69(6) . 1_556 ?
O1 Zn1 O5 88.89(6) . . ?
N3 Zn1 O5 102.84(7) . . ?
O4 Zn1 O5 82.29(6) 1_556 . ?
O1 Zn1 N2 97.16(6) . . ?
N3 Zn1 N2 77.04(7) . . ?
O4 Zn1 N2 91.66(6) 1_556 . ?
O5 Zn1 N2 173.94(6) . . ?
O1 Zn1 N1 102.34(6) . 1_556 ?
N3 Zn1 N1 160.85(6) . 1_556 ?
O4 Zn1 N1 76.46(6) 1_556 1_556 ?
O5 Zn1 N1 85.81(6) . 1_556 ?
N2 Zn1 N1 92.55(7) . 1_556 ?
C1 O1 Zn1 129.37(13) . . ?
C4 O4 Zn1 116.79(13) . 1_554 ?
Zn1 O5 H5A 127.7 . . ?
Zn1 O5 H5B 94.8 . . ?
H5A O5 H5B 113.4 . . ?
C3 N1 C2 118.44(17) . 3_564 ?
C3 N1 Zn1 110.42(13) . 1_554 ?
C2 N1 Zn1 131.11(13) 3_564 1_554 ?
C5 N2 C9 118.15(19) . . ?
C5 N2 Zn1 127.21(15) . . ?
C9 N2 Zn1 114.16(15) . . ?
C14 N3 C10 118.87(19) . . ?
C14 N3 Zn1 124.96(15) . . ?
C10 N3 Zn1 116.15(15) . . ?
O2 C1 O1 128.80(19) . . ?
O2 C1 C2 115.94(17) . . ?
O1 C1 C2 115.23(17) . . ?
N1 C2 C3 120.27(18) 3_564 . ?
N1 C2 C1 116.91(17) 3_564 . ?
C3 C2 C1 122.79(18) . . ?
N1 C3 C2 121.27(19) . . ?
N1 C3 C4 116.31(17) . . ?
C2 C3 C4 122.41(17) . . ?
O3 C4 O4 127.1(2) . . ?
O3 C4 C3 116.70(18) . . ?
O4 C4 C3 116.19(17) . . ?
N2 C5 C6 122.9(2) . . ?
N2 C5 H5 118.6 . . ?
C6 C5 H5 118.6 . . ?
C7 C6 C5 119.0(2) . . ?
C7 C6 H6 120.5 . . ?
C5 C6 H6 120.5 . . ?
C6 C7 C8 118.6(2) . . ?
C6 C7 H7 120.7 . . ?
C8 C7 H7 120.7 . . ?
C7 C8 C9 119.8(2) . . ?
C7 C8 H8 120.1 . . ?
C9 C8 H8 120.1 . . ?
N2 C9 C8 121.5(2) . . ?
N2 C9 C10 115.93(19) . . ?
C8 C9 C10 122.6(2) . . ?
N3 C10 C11 121.2(2) . . ?
N3 C10 C9 116.02(19) . . ?
C11 C10 C9 122.8(2) . . ?
C12 C11 C10 119.4(2) . . ?
C12 C11 H11 120.3 . . ?
C10 C11 H11 120.3 . . ?
C11 C12 C13 119.6(2) . . ?
C11 C12 H12 120.2 . . ?
C13 C12 H12 120.2 . . ?
C14 C13 C12 118.2(2) . . ?
C14 C13 H13 120.9 . . ?
C12 C13 H13 120.9 . . ?
N3 C14 C13 122.8(2) . . ?
N3 C14 H14 118.6 . . ?
C13 C14 H14 118.6 . . ?
H6A O6 H6B 115.7 . . ?

loop_
_geom_bond_atom_site_label_1
_geom_bond_atom_site_label_2
_geom_bond_distance
_geom_bond_site_symmetry_2
_geom_bond_publ_flag
Zn1 O1 2.0680(14) . ?
Zn1 N3 2.1184(18) . ?
Zn1 O4 2.1188(15) 1_556 ?
Zn1 O5 2.1675(16) . ?
Zn1 N2 2.1761(18) . ?
Zn1 N1 2.2538(17) 1_556 ?
O1 C1 1.263(2) . ?
O2 C1 1.237(3) . ?
O3 C4 1.234(3) . ?
O4 C4 1.255(3) . ?
O4 Zn1 2.1189(15) 1_554 ?
O5 H5A 0.8590 . ?
O5 H5B 0.8632 . ?
N1 C3 1.344(3) . ?
N1 C2 1.346(3) 3_564 ?
N1 Zn1 2.2539(17) 1_554 ?
N2 C5 1.345(3) . ?
N2 C9 1.349(3) . ?
N3 C14 1.338(3) . ?
N3 C10 1.352(3) . ?
C1 C2 1.528(3) . ?
C2 N1 1.346(3) 3_564 ?
C2 C3 1.397(3) . ?
C3 C4 1.530(3) . ?
C5 C6 1.382(3) . ?
C5 H5 0.9300 . ?
C6 C7 1.380(4) . ?
C6 H6 0.9300 . ?
C7 C8 1.381(4) . ?
C7 H7 0.9300 . ?
C8 C9 1.391(3) . ?
C8 H8 0.9300 . ?
C9 C10 1.490(3) . ?
C10 C11 1.392(3) . ?
C11 C12 1.374(4) . ?
C11 H11 0.9300 . ?
C12 C13 1.385(4) . ?
C12 H12 0.9300 . ?
C13 C14 1.385(3) . ?
C13 H13 0.9300 . ?
C14 H14 0.9300 . ?
O6 H6A 0.8615 . ?
O6 H6B 0.8549 . ?

loop_
_geom_torsion_atom_site_label_1
_geom_torsion_atom_site_label_2
_geom_torsion_atom_site_label_3
_geom_torsion_atom_site_label_4
_geom_torsion
_geom_torsion_site_symmetry_1
_geom_torsion_site_symmetry_2
_geom_torsion_site_symmetry_3
_geom_torsion_site_symmetry_4
_geom_torsion_publ_flag
N3 Zn1 O1 C1 110.76(18) . . . . ?
O4 Zn1 O1 C1 3.7(5) 1_556 . . . ?
O5 Zn1 O1 C1 7.97(17) . . . . ?
N2 Zn1 O1 C1 -171.71(17) . . . . ?
N1 Zn1 O1 C1 -77.50(18) 1_556 . . . ?
O1 Zn1 N2 C5 87.24(18) . . . . ?
N3 Zn1 N2 C5 -179.30(19) . . . . ?
O4 Zn1 N2 C5 -92.05(18) 1_556 . . . ?
O5 Zn1 N2 C5 -89.7(7) . . . . ?
N1 Zn1 N2 C5 -15.54(19) 1_556 . . . ?
O1 Zn1 N2 C9 -101.01(14) . . . . ?
N3 Zn1 N2 C9 -7.54(14) . . . . ?
O4 Zn1 N2 C9 79.70(14) 1_556 . . . ?
O5 Zn1 N2 C9 82.1(7) . . . . ?
N1 Zn1 N2 C9 156.21(14) 1_556 . . . ?
O1 Zn1 N3 C14 -80.43(18) . . . . ?
O4 Zn1 N3 C14 91.11(18) 1_556 . . . ?
O5 Zn1 N3 C14 9.56(19) . . . . ?
N2 Zn1 N3 C14 -176.66(19) . . . . ?
N1 Zn1 N3 C14 124.9(2) 1_556 . . . ?
O1 Zn1 N3 C10 101.17(15) . . . . ?
O4 Zn1 N3 C10 -87.30(15) 1_556 . . . ?
O5 Zn1 N3 C10 -168.85(14) . . . . ?
N2 Zn1 N3 C10 4.94(14) . . . . ?
N1 Zn1 N3 C10 -53.5(3) 1_556 . . . ?
Zn1 O1 C1 O2 10.0(3) . . . . ?
Zn1 O1 C1 C2 -172.18(13) . . . . ?
O2 C1 C2 N1 77.2(2) . . . 3_564 ?
O1 C1 C2 N1 -101.0(2) . . . 3_564 ?
O2 C1 C2 C3 -101.0(2) . . . . ?
O1 C1 C2 C3 80.9(2) . . . . ?
C2 N1 C3 C2 -1.9(3) 3_564 . . . ?
Zn1 N1 C3 C2 176.24(15) 1_554 . . . ?
C2 N1 C3 C4 176.45(17) 3_564 . . . ?
Zn1 N1 C3 C4 -5.4(2) 1_554 . . . ?
N1 C2 C3 N1 1.9(3) 3_564 . . . ?
C1 C2 C3 N1 180.00(18) . . . . ?
N1 C2 C3 C4 -176.32(18) 3_564 . . . ?
C1 C2 C3 C4 1.8(3) . . . . ?
Zn1 O4 C4 O3 156.46(19) 1_554 . . . ?
Zn1 O4 C4 C3 -22.8(2) 1_554 . . . ?
N1 C3 C4 O3 -160.4(2) . . . . ?
C2 C3 C4 O3 17.9(3) . . . . ?
N1 C3 C4 O4 18.9(3) . . . . ?
C2 C3 C4 O4 -162.74(19) . . . . ?
C9 N2 C5 C6 -0.6(3) . . . . ?
Zn1 N2 C5 C6 170.90(17) . . . . ?
N2 C5 C6 C7 -0.7(4) . . . . ?
C5 C6 C7 C8 0.9(4) . . . . ?
C6 C7 C8 C9 0.0(4) . . . . ?
C5 N2 C9 C8 1.6(3) . . . . ?
Zn1 N2 C9 C8 -171.00(17) . . . . ?
C5 N2 C9 C10 -178.52(18) . . . . ?
Zn1 N2 C9 C10 8.9(2) . . . . ?
C7 C8 C9 N2 -1.3(3) . . . . ?
C7 C8 C9 C10 178.8(2) . . . . ?
C14 N3 C10 C11 0.2(3) . . . . ?
Zn1 N3 C10 C11 178.70(16) . . . . ?
C14 N3 C10 C9 179.59(19) . . . . ?
Zn1 N3 C10 C9 -1.9(2) . . . . ?
N2 C9 C10 N3 -4.9(3) . . . . ?
C8 C9 C10 N3 175.0(2) . . . . ?
N2 C9 C10 C11 174.5(2) . . . . ?
C8 C9 C10 C11 -5.6(3) . . . . ?
N3 C10 C11 C12 -0.2(3) . . . . ?
C9 C10 C11 C12 -179.5(2) . . . . ?
C10 C11 C12 C13 0.0(4) . . . . ?
C11 C12 C13 C14 0.1(4) . . . . ?
C10 N3 C14 C13 -0.1(3) . . . . ?
Zn1 N3 C14 C13 -178.43(19) . . . . ?
C12 C13 C14 N3 -0.1(4) . . . . ?
